data_7240125
loop_
_publ_author_name
'Dou, Ming-Yu'
'Huang, Xianqiang'
'Yang, Guo-Yu'

_publ_section_title
;
 Two Inorganic-Organic Hybrid Silver-Polyoxometalates as Reusable Catalyst
 for One-Pot Synthesis of Propargylamines via Three-Component Coupling
 Reaction at Room Temperature
;
_journal_name_full CrystEngComm
_journal_paper_doi 10.1039/D0CE00042F
_journal_year 2020
_chemical_formula_sum 'C76 H112 Ag4 N20 O54 S10 Si W12'
_chemical_formula_weight 5156.23
_space_group_IT_number 2
_space_group_name_Hall '-P 1'
_space_group_name_H-M_alt 'P -1'
_symmetry_cell_setting triclinic
_symmetry_space_group_name_H-M 'P -1'
_atom_sites_solution_hydrogens geom
_atom_sites_solution_primary direct
_atom_sites_solution_secondary difmap
_audit_creation_method SHELXL-97
_audit_update_record
;
2019-10-17 deposited with the CCDC.	2020-03-13 downloaded from the CCDC.
;
_cell_angle_alpha 97.1360(10)
_cell_angle_beta 108.793(2)
_cell_angle_gamma 104.501(2)
_cell_formula_units_Z 1
_cell_length_a 14.1080(13)
_cell_length_b 15.0509(14)
_cell_length_c 16.3421(15)
_cell_measurement_reflns_used 2918
_cell_measurement_temperature 298(2)
_cell_measurement_theta_max 26.03
_cell_measurement_theta_min 2.447
_cell_volume 3099.9(5)
_computing_cell_refinement 'Bruker SMART'
_computing_data_collection 'Bruker SMART'
_computing_data_reduction 'Bruker SHELXTL'
_computing_molecular_graphics 'Bruker SHELXTL'
_computing_publication_material 'Bruker SHELXTL'
_computing_structure_refinement 'SHELXL-97 (Sheldrick, 1997)'
_computing_structure_solution 'SHELXS-97 (Sheldrick, 1990)'
_diffrn_ambient_temperature 298(2)
_diffrn_measured_fraction_theta_full 0.982
_diffrn_measured_fraction_theta_max 0.982
_diffrn_measurement_device_type 'CCD area detector'
_diffrn_measurement_method 'phi and omega scans'
_diffrn_radiation_monochromator graphite
_diffrn_radiation_source 'fine-focus sealed tube'
_diffrn_radiation_type MoK\a
_diffrn_radiation_wavelength 0.71073
_diffrn_reflns_av_R_equivalents 0.0628
_diffrn_reflns_av_sigmaI/netI 0.1263
_diffrn_reflns_limit_h_max 14
_diffrn_reflns_limit_h_min -16
_diffrn_reflns_limit_k_max 17
_diffrn_reflns_limit_k_min -11
_diffrn_reflns_limit_l_max 18
_diffrn_reflns_limit_l_min -19
_diffrn_reflns_number 15867
_diffrn_reflns_theta_full 25.02
_diffrn_reflns_theta_max 25.02
_diffrn_reflns_theta_min 2.45
_exptl_absorpt_coefficient_mu 11.967
_exptl_absorpt_correction_T_max 0.2219
_exptl_absorpt_correction_T_min 0.1878
_exptl_absorpt_correction_type multi-scan
_exptl_absorpt_process_details sadabs
_exptl_crystal_colour yellow
_exptl_crystal_density_diffrn 2.762
_exptl_crystal_density_method 'not measured'
_exptl_crystal_description block
_exptl_crystal_F_000 2390
_exptl_crystal_size_max 0.21
_exptl_crystal_size_mid 0.20
_exptl_crystal_size_min 0.18
_refine_diff_density_max 5.641
_refine_diff_density_min -3.712
_refine_diff_density_rms 0.387
_refine_ls_extinction_method none
_refine_ls_goodness_of_fit_ref 0.973
_refine_ls_hydrogen_treatment mixed
_refine_ls_matrix_type full
_refine_ls_number_parameters 825
_refine_ls_number_reflns 10734
_refine_ls_number_restraints 2522
_refine_ls_restrained_S_all 0.913
_refine_ls_R_factor_all 0.1372
_refine_ls_R_factor_gt 0.0789
_refine_ls_shift/su_max 0.187
_refine_ls_shift/su_mean 0.002
_refine_ls_structure_factor_coef Fsqd
_refine_ls_weighting_details 'calc w=1/[\s^2^(Fo^2^)+(0.1163P)^2^+0.0000P] where P=(Fo^2^+2Fc^2^)/3'
_refine_ls_weighting_scheme calc
_refine_ls_wR_factor_gt 0.1943
_refine_ls_wR_factor_ref 0.2223
_reflns_number_gt 5896
_reflns_number_total 10734
_reflns_threshold_expression >2sigma(I)
_cod_data_source_file d0ce00042f2.cif
_cod_data_source_block 160412f
_cod_depositor_comments
;
The following automatic conversions were performed:

data item '_symmetry_cell_setting' value 'Triclinic' was changed to
'triclinic' in accordance with the
/home/data/users/saulius/crontab/automatic-downloads/rss-feeds/RSC/lib/dictionaries/cif_core.dic
dictionary named 'cif_core.dic' version 2.4.2 last updated on
2011-04-26.

Automatic conversion script
Id: cif_fix_values 7556 2019-12-06 15:28:31Z antanas 
;
_cod_original_sg_symbol_H-M 'P-1   '
_cod_database_code 7240125

loop_
_symmetry_equiv_pos_as_xyz
'x, y, z'
'-x, -y, -z'

loop_
_atom_site_label
_atom_site_type_symbol
_atom_site_fract_x
_atom_site_fract_y
_atom_site_fract_z
_atom_site_U_iso_or_equiv
_atom_site_adp_type
_atom_site_occupancy
_atom_site_symmetry_multiplicity
_atom_site_calc_flag
_atom_site_refinement_flags
_atom_site_disorder_assembly
_atom_site_disorder_group
Ag1 Ag 0.46180(19) 0.84294(13) 0.59710(13) 0.0613(6) Uani 1 1 d U . .
Ag2 Ag 0.90353(19) 0.04794(15) 0.31759(13) 0.0636(6) Uani 1 1 d U . .
W1 W 0.31014(8) 0.43165(6) 0.09703(6) 0.0401(3) Uani 1 1 d U . .
W2 W 0.40161(8) 0.66935(7) 0.08551(6) 0.0430(3) Uani 1 1 d U . .
W3 W 0.58611(8) 0.73640(6) -0.01650(6) 0.0399(3) Uani 1 1 d U . .
W4 W 0.66668(8) 0.67726(6) 0.19159(6) 0.0402(3) Uani 1 1 d U . .
W5 W 0.76376(8) 0.50464(7) 0.10937(6) 0.0431(3) Uani 1 1 d U . .
W6 W 0.57485(8) 0.44136(6) 0.20851(5) 0.0390(3) Uani 1 1 d U . .
Si1 Si 0.5000 0.5000 0.0000 0.0134(12) Uani 1 2 d SU . .
S1 S 0.2288(7) 0.6601(6) 0.2792(5) 0.077(2) Uani 1 1 d U . .
S2 S 0.2322(8) 0.9293(6) 0.1400(6) 0.092(3) Uani 1 1 d U . .
S3 S 0.8784(10) 0.6279(7) 0.5052(7) 0.117(4) Uani 1 1 d U . .
S4 S 0.9722(11) 0.2231(8) 0.1306(7) 0.106(4) Uani 0.826(16) 1 d PDU A 1
S5 S 0.2494(16) 0.2518(14) 0.2813(14) 0.119(4) Uani 0.480(15) 1 d PDU B 1
S4' S 0.902(3) 0.253(4) 0.1473(19) 0.106(4) Uani 0.174(16) 1 d PDU A 2
S5' S 0.3149(15) 0.2511(13) 0.3447(12) 0.119(4) Uani 0.520(15) 1 d PDU B 2
N1 N 0.4582(17) 0.7204(14) 0.4981(13) 0.053(3) Uani 1 1 d U . .
N2 N 0.5820(16) 0.9042(13) 0.5163(12) 0.046(3) Uani 1 1 d U . .
N3 N 0.6166(15) 1.0314(12) 0.4467(11) 0.041(3) Uani 1 1 d U . .
N4 N 0.5631(16) 1.0880(13) 0.2850(12) 0.049(3) Uani 1 1 d U . .
N5 N 0.6577(15) 1.0580(13) 0.5967(11) 0.047(4) Uani 1 1 d U . .
H5A H 0.6821 1.1173 0.6000 0.057 Uiso 1 1 calc R . .
H5B H 0.6592 1.0379 0.6439 0.057 Uiso 1 1 calc R . .
N6 N 0.8413(17) 0.1609(14) 0.3544(13) 0.055(4) Uani 1 1 d U . .
N7 N 0.8578(16) 0.0270(14) 0.4539(12) 0.050(3) Uani 1 1 d U . .
N8 N 0.9326(15) -0.0088(13) 0.5914(11) 0.044(3) Uani 1 1 d U . .
N9 N 1.0648(16) 0.0545(13) 0.7690(12) 0.051(4) Uani 1 1 d U . .
N10 N 0.8664(16) -0.1231(12) 0.4630(12) 0.050(5) Uani 1 1 d U . .
H10A H 0.8843 -0.1635 0.4927 0.060 Uiso 1 1 calc R . .
H10B H 0.8358 -0.1397 0.4063 0.060 Uiso 1 1 calc R . .
O1 O 0.393(2) 0.5197(19) 0.0085(18) 0.038(4) Uani 0.50 1 d PU . .
O2 O 0.461(2) 0.431(2) 0.0619(19) 0.045(4) Uani 0.50 1 d PU . .
O3 O 0.595(2) 0.526(2) 0.0951(19) 0.048(3) Uani 0.50 1 d PU . .
O4 O 0.533(2) 0.6110(19) 0.0519(17) 0.038(3) Uani 0.50 1 d PU . .
O5 O 0.2217(14) 0.4032(12) 0.1416(10) 0.061(4) Uani 1 1 d U . .
O6 O 0.3135(14) 0.3102(12) 0.0481(11) 0.068(3) Uani 1 1 d U . .
O7 O 0.4385(14) 0.4457(11) 0.1963(11) 0.062(3) Uani 1 1 d U . .
O8 O 0.3581(14) 0.5667(11) 0.1308(11) 0.060(3) Uani 1 1 d U . .
O9 O 0.3556(15) 0.7490(12) 0.1276(11) 0.064(4) Uani 1 1 d U . .
O10 O 0.4754(13) 0.7408(12) 0.0233(10) 0.060(3) Uani 1 1 d U . .
O11 O 0.5339(13) 0.6915(11) 0.1755(10) 0.056(3) Uani 1 1 d U . .
O12 O 0.6305(12) 0.8434(11) -0.0231(10) 0.052(4) Uani 1 1 d U . .
O13 O 0.6695(13) 0.7435(12) 0.1035(10) 0.058(3) Uani 1 1 d U . .
O14 O 0.7454(15) 0.7608(12) 0.2828(10) 0.067(5) Uani 1 1 d U . .
O15 O 0.7642(14) 0.6234(11) 0.1711(11) 0.062(3) Uani 1 1 d U . .
O16 O 0.6252(13) 0.5729(11) 0.2414(11) 0.058(3) Uani 1 1 d U . .
O17 O 0.8902(15) 0.5081(12) 0.1635(13) 0.076(5) Uani 1 1 d U . .
O18 O 0.7068(15) 0.3887(12) 0.0295(12) 0.076(4) Uani 1 1 d U . .
O19 O 0.7766(14) 0.5695(12) 0.0201(10) 0.063(4) Uani 1 1 d U . .
O20 O 0.6915(14) 0.4480(12) 0.1822(11) 0.063(3) Uani 1 1 d U . .
O21 O 0.6103(14) 0.4111(11) 0.3082(9) 0.054(4) Uani 1 1 d U . .
O22 O 0.5121(15) 0.3199(12) 0.1353(12) 0.072(3) Uani 1 1 d U . .
O23 O 0.1999(16) 0.7313(13) 0.3286(12) 0.077(5) Uani 1 1 d U . .
O24 O 0.2953(19) 0.9932(16) 0.2323(15) 0.105(7) Uani 1 1 d U . .
O25 O 0.9346(17) 0.7244(12) 0.5483(13) 0.089(6) Uani 1 1 d U . .
O26 O 0.877(2) 0.1507(17) 0.1220(16) 0.117(5) Uani 1 1 d U . .
O27 O 0.276(2) 0.3469(16) 0.3434(15) 0.109(5) Uani 1 1 d U . .
O28 O 0.944(2) 0.5599(18) 0.0079(19) 0.152(8) Uani 1 1 d U . .
H28C H 0.9264 0.5474 0.0513 0.182 Uiso 1 1 d R . .
H28D H 0.9791 0.5244 -0.0018 0.182 Uiso 0.50 1 d PR . .
H28B H 0.8889 0.5500 -0.0379 0.182 Uiso 0.50 1 d PR . .
O29 O 0.722(2) 0.2244(17) 0.1053(15) 0.127(5) Uani 1 1 d U . .
H29F H 0.7143 0.2710 0.0821 0.152 Uiso 1 1 d R . .
H29G H 0.7825 0.2205 0.1120 0.152 Uiso 1 1 d R . .
C1 C 0.505(2) 0.7436(16) 0.4407(15) 0.047(3) Uani 1 1 d U . .
C2 C 0.505(2) 0.6669(17) 0.3782(15) 0.053(3) Uani 1 1 d U . .
H2 H 0.5363 0.6791 0.3370 0.063 Uiso 1 1 calc R . .
C3 C 0.459(2) 0.5782(18) 0.3803(17) 0.060(4) Uani 1 1 d U . .
H3 H 0.4540 0.5290 0.3369 0.073 Uiso 1 1 calc R . .
C4 C 0.420(2) 0.5581(18) 0.4458(16) 0.056(4) Uani 1 1 d U . .
H4 H 0.3956 0.4971 0.4524 0.067 Uiso 1 1 calc R . .
C5 C 0.421(2) 0.6367(17) 0.5006(16) 0.053(4) Uani 1 1 d U . .
H5 H 0.3915 0.6260 0.5430 0.064 Uiso 1 1 calc R . .
C6 C 0.552(2) 0.8463(17) 0.4438(15) 0.048(3) Uani 1 1 d U . .
C7 C 0.5602(19) 0.8730(16) 0.3638(14) 0.045(3) Uani 1 1 d U . .
H7 H 0.5472 0.8289 0.3132 0.054 Uiso 1 1 calc R . .
C8 C 0.5891(19) 0.9688(15) 0.3682(14) 0.040(3) Uani 1 1 d U . .
C9 C 0.6178(19) 0.9979(16) 0.5189(14) 0.042(4) Uani 1 1 d U . .
C10 C 0.5889(19) 1.0073(16) 0.2937(14) 0.044(3) Uani 1 1 d U . .
C11 C 0.6105(19) 0.9633(16) 0.2233(14) 0.048(4) Uani 1 1 d U . .
H11 H 0.6269 0.9074 0.2270 0.057 Uiso 1 1 calc R . .
C12 C 0.609(2) 0.9994(17) 0.1484(16) 0.054(4) Uani 1 1 d U . .
H12 H 0.6249 0.9699 0.1035 0.065 Uiso 1 1 calc R . .
C13 C 0.581(2) 1.0837(17) 0.1442(16) 0.054(4) Uani 1 1 d U . .
H13 H 0.5784 1.1106 0.0957 0.065 Uiso 1 1 calc R . .
C14 C 0.5573(19) 1.1259(16) 0.2128(14) 0.047(4) Uani 1 1 d U . .
H14 H 0.5375 1.1802 0.2093 0.056 Uiso 1 1 calc R . .
C15 C 0.836(2) 0.1780(18) 0.4367(16) 0.054(4) Uani 1 1 d U . .
C16 C 0.808(2) 0.2540(18) 0.4684(17) 0.059(4) Uani 1 1 d U . .
H16 H 0.8016 0.2625 0.5237 0.071 Uiso 1 1 calc R . .
C17 C 0.788(2) 0.3189(19) 0.4115(16) 0.061(5) Uani 1 1 d U . .
H17 H 0.7710 0.3715 0.4306 0.073 Uiso 1 1 calc R . .
C18 C 0.794(2) 0.303(2) 0.3288(18) 0.071(5) Uani 1 1 d U . .
H18 H 0.7868 0.3459 0.2932 0.085 Uiso 1 1 calc R . .
C19 C 0.812(2) 0.219(2) 0.2999(19) 0.075(4) Uani 1 1 d U . .
H19 H 0.8041 0.2020 0.2407 0.090 Uiso 1 1 calc R . .
C20 C 0.872(2) 0.1179(17) 0.4970(15) 0.047(3) Uani 1 1 d U . .
C21 C 0.9124(19) 0.1441(17) 0.5849(15) 0.050(4) Uani 1 1 d U . .
H21 H 0.9172 0.2031 0.6140 0.060 Uiso 1 1 calc R . .
C22 C 0.9481(19) 0.0803(16) 0.6323(14) 0.046(4) Uani 1 1 d U . .
C23 C 0.886(2) -0.0341(16) 0.5053(15) 0.049(4) Uani 1 1 d U . .
C24 C 1.005(2) 0.1067(16) 0.7349(14) 0.046(4) Uani 1 1 d U . .
C25 C 0.9940(19) 0.1818(16) 0.7832(14) 0.049(4) Uani 1 1 d U . .
H25 H 0.9534 0.2170 0.7551 0.059 Uiso 1 1 calc R . .
C26 C 1.045(2) 0.2049(19) 0.8749(16) 0.064(5) Uani 1 1 d U . .
H26 H 1.0345 0.2526 0.9099 0.076 Uiso 1 1 calc R . .
C27 C 1.112(2) 0.1539(17) 0.9128(16) 0.057(5) Uani 1 1 d U . .
H27 H 1.1489 0.1677 0.9736 0.069 Uiso 1 1 calc R . .
C28 C 1.120(2) 0.0810(16) 0.8553(14) 0.050(4) Uani 1 1 d U . .
H28 H 1.1677 0.0495 0.8794 0.060 Uiso 1 1 calc R . .
C29 C 0.161(3) 0.555(2) 0.298(2) 0.090(8) Uani 1 1 d U . .
H29A H 0.1774 0.5607 0.3601 0.135 Uiso 1 1 calc R . .
H29B H 0.1815 0.5045 0.2745 0.135 Uiso 1 1 calc R . .
H29C H 0.0866 0.5431 0.2682 0.135 Uiso 1 1 calc R . .
C30 C 0.141(3) 0.636(2) 0.1674(19) 0.094(8) Uani 1 1 d U . .
H30A H 0.0725 0.5992 0.1617 0.140 Uiso 1 1 calc R . .
H30B H 0.1665 0.6023 0.1296 0.140 Uiso 1 1 calc R . .
H30C H 0.1379 0.6945 0.1504 0.140 Uiso 1 1 calc R . .
C31 C 0.314(3) 0.938(2) 0.077(2) 0.083(7) Uani 1 1 d U . .
H31A H 0.3610 1.0011 0.0926 0.124 Uiso 1 1 calc R . .
H31B H 0.2715 0.9222 0.0149 0.124 Uiso 1 1 calc R . .
H31C H 0.3546 0.8951 0.0891 0.124 Uiso 1 1 calc R . .
C32 C 0.168(3) 0.999(3) 0.087(3) 0.114(10) Uani 1 1 d U . .
H32A H 0.1469 1.0343 0.1276 0.171 Uiso 1 1 calc R . .
H32B H 0.1069 0.9607 0.0375 0.171 Uiso 1 1 calc R . .
H32C H 0.2139 1.0416 0.0671 0.171 Uiso 1 1 calc R . .
C33 C 0.741(3) 0.620(2) 0.459(2) 0.093(7) Uani 1 1 d U . .
H33A H 0.7191 0.6420 0.5057 0.140 Uiso 1 1 calc R . .
H33B H 0.6995 0.5562 0.4307 0.140 Uiso 1 1 calc R . .
H33C H 0.7313 0.6590 0.4164 0.140 Uiso 1 1 calc R . .
C34 C 0.894(3) 0.609(2) 0.404(2) 0.108(9) Uani 1 1 d U . .
H34A H 0.8913 0.6631 0.3785 0.162 Uiso 1 1 calc R . .
H34B H 0.8391 0.5546 0.3642 0.162 Uiso 1 1 calc R . .
H34C H 0.9612 0.5994 0.4126 0.162 Uiso 1 1 calc R . .
C35 C 1.028(3) 0.308(2) 0.2349(14) 0.112(6) Uani 1 1 d DU . .
H35A H 0.9731 0.3204 0.2516 0.168 Uiso 0.826(16) 1 calc PR A 1
H35B H 1.0721 0.3649 0.2291 0.168 Uiso 0.826(16) 1 calc PR A 1
H35C H 1.0702 0.2828 0.2796 0.168 Uiso 0.826(16) 1 calc PR A 1
H35D H 1.0110 0.3396 0.2799 0.168 Uiso 0.174(16) 1 d PR A 2
H35E H 1.0798 0.3520 0.2211 0.168 Uiso 0.174(16) 1 d PR A 2
H35F H 1.0568 0.2595 0.2560 0.168 Uiso 0.174(16) 1 d PR A 2
C36 C 0.933(3) 0.302(2) 0.0605(19) 0.110(6) Uani 1 1 d DU . .
H36A H 0.9942 0.3434 0.0566 0.165 Uiso 0.826(16) 1 calc PR A 1
H36B H 0.8975 0.3375 0.0854 0.165 Uiso 0.826(16) 1 calc PR A 1
H36C H 0.8864 0.2654 0.0023 0.165 Uiso 0.826(16) 1 calc PR A 1
H36D H 1.0024 0.3459 0.0824 0.165 Uiso 0.174(16) 1 d PR A 2
H36E H 0.8818 0.3341 0.0433 0.165 Uiso 0.174(16) 1 d PR A 2
H36F H 0.9247 0.2559 0.0101 0.165 Uiso 0.174(16) 1 d PR A 2
C37 C 0.198(2) 0.1591(19) 0.3294(19) 0.108(7) Uani 1 1 d DU . .
H37A H 0.2543 0.1534 0.3786 0.162 Uiso 0.480(15) 1 calc PR B 1
H37B H 0.1670 0.1008 0.2857 0.162 Uiso 0.480(15) 1 calc PR B 1
H37C H 0.1458 0.1734 0.3497 0.162 Uiso 0.480(15) 1 calc PR B 1
H37D H 0.1903 0.1511 0.3845 0.162 Uiso 0.520(15) 1 d PR B 2
H37E H 0.2032 0.1021 0.3000 0.162 Uiso 0.520(15) 1 d PR B 2
H37F H 0.1383 0.1734 0.2923 0.162 Uiso 0.520(15) 1 d PR B 2
C38 C 0.356(2) 0.231(2) 0.2523(17) 0.098(5) Uani 1 1 d DU . .
H38A H 0.3488 0.2432 0.1948 0.146 Uiso 0.480(15) 1 calc PR B 1
H38B H 0.3538 0.1666 0.2515 0.146 Uiso 0.480(15) 1 calc PR B 1
H38C H 0.4217 0.2719 0.2953 0.146 Uiso 0.480(15) 1 calc PR B 1
H38D H 0.3566 0.1670 0.2408 0.146 Uiso 0.520(15) 1 d PR B 2
H38E H 0.4258 0.2730 0.2687 0.146 Uiso 0.520(15) 1 d PR B 2
H38F H 0.3099 0.2428 0.2000 0.146 Uiso 0.520(15) 1 d PR B 2

loop_
_atom_site_aniso_label
_atom_site_aniso_U_11
_atom_site_aniso_U_22
_atom_site_aniso_U_33
_atom_site_aniso_U_23
_atom_site_aniso_U_13
_atom_site_aniso_U_12
Ag1 0.1121(18) 0.0515(12) 0.0589(12) 0.0211(9) 0.0583(12) 0.0511(12)
Ag2 0.0900(17) 0.0719(15) 0.0470(11) 0.0136(10) 0.0251(11) 0.0555(12)
W1 0.0477(7) 0.0405(6) 0.0419(5) 0.0062(4) 0.0257(5) 0.0199(5)
W2 0.0640(7) 0.0431(6) 0.0433(5) 0.0110(4) 0.0294(5) 0.0392(5)
W3 0.0517(7) 0.0270(5) 0.0475(6) 0.0148(4) 0.0180(5) 0.0205(4)
W4 0.0501(7) 0.0381(6) 0.0276(5) -0.0012(4) 0.0119(4) 0.0128(5)
W5 0.0375(6) 0.0479(6) 0.0479(6) 0.0141(5) 0.0098(5) 0.0260(5)
W6 0.0603(7) 0.0420(6) 0.0257(4) 0.0127(4) 0.0151(4) 0.0329(5)
Si1 0.0143(14) 0.0136(14) 0.0138(14) 0.0035(9) 0.0062(9) 0.0056(9)
S1 0.079(5) 0.072(5) 0.081(5) -0.003(4) 0.025(4) 0.039(4)
S2 0.115(7) 0.067(5) 0.081(5) 0.024(4) 0.030(5) 0.010(5)
S3 0.154(10) 0.065(6) 0.107(7) 0.012(5) 0.024(7) 0.027(6)
S4 0.117(7) 0.085(6) 0.096(6) 0.001(5) 0.022(5) 0.027(5)
S5 0.119(8) 0.100(7) 0.092(7) 0.009(6) -0.001(6) 0.017(6)
S4' 0.117(7) 0.085(6) 0.096(6) 0.001(5) 0.022(5) 0.027(5)
S5' 0.119(8) 0.100(7) 0.092(7) 0.009(6) -0.001(6) 0.017(6)
N1 0.078(6) 0.051(6) 0.051(6) 0.020(5) 0.035(5) 0.033(5)
N2 0.073(6) 0.048(6) 0.042(5) 0.020(5) 0.038(5) 0.034(5)
N3 0.064(7) 0.041(6) 0.041(6) 0.017(5) 0.034(5) 0.033(5)
N4 0.070(7) 0.050(7) 0.044(6) 0.016(6) 0.029(6) 0.035(6)
N5 0.079(11) 0.059(10) 0.031(8) 0.018(7) 0.036(8) 0.044(8)
N6 0.071(6) 0.056(6) 0.047(6) 0.019(5) 0.017(6) 0.039(6)
N7 0.066(6) 0.051(6) 0.043(6) 0.018(5) 0.015(5) 0.038(5)
N8 0.062(7) 0.045(6) 0.034(6) 0.014(5) 0.017(5) 0.027(6)
N9 0.067(7) 0.050(7) 0.036(6) 0.007(6) 0.015(6) 0.026(6)
N10 0.080(11) 0.032(9) 0.042(9) 0.016(7) 0.015(8) 0.031(8)
O1 0.049(6) 0.036(6) 0.041(6) 0.005(5) 0.018(5) 0.030(5)
O2 0.054(6) 0.042(6) 0.043(5) 0.001(5) 0.018(5) 0.027(5)
O3 0.056(5) 0.046(5) 0.045(5) 0.011(5) 0.018(5) 0.020(5)
O4 0.048(5) 0.043(5) 0.038(5) 0.009(5) 0.027(5) 0.026(5)
O5 0.063(9) 0.067(9) 0.049(8) 0.000(7) 0.023(7) 0.017(8)
O6 0.062(6) 0.059(6) 0.066(6) -0.021(5) 0.007(5) 0.030(5)
O7 0.066(5) 0.053(5) 0.058(5) -0.012(4) 0.011(4) 0.031(4)
O8 0.071(5) 0.049(5) 0.053(5) 0.006(4) 0.011(4) 0.029(4)
O9 0.090(10) 0.053(8) 0.069(9) 0.013(7) 0.039(8) 0.043(7)
O10 0.058(6) 0.066(6) 0.051(5) 0.022(5) 0.012(5) 0.015(5)
O11 0.060(5) 0.058(5) 0.053(4) 0.018(4) 0.020(4) 0.022(4)
O12 0.037(9) 0.062(10) 0.052(8) -0.012(7) 0.017(7) 0.018(7)
O13 0.057(5) 0.064(5) 0.053(5) 0.021(5) 0.020(5) 0.017(5)
O14 0.089(10) 0.057(9) 0.040(8) -0.002(7) 0.018(8) 0.012(8)
O15 0.065(5) 0.052(5) 0.063(5) 0.009(5) 0.022(5) 0.015(5)
O16 0.064(4) 0.052(4) 0.059(4) 0.005(4) 0.019(4) 0.027(4)
O17 0.066(10) 0.054(9) 0.099(10) 0.020(8) 0.024(8) 0.012(8)
O18 0.081(6) 0.055(6) 0.067(6) 0.009(5) -0.001(6) 0.018(5)
O19 0.066(6) 0.053(6) 0.055(6) 0.027(5) 0.005(5) 0.005(5)
O20 0.073(5) 0.052(5) 0.061(5) 0.006(4) 0.021(4) 0.021(4)
O21 0.081(9) 0.061(8) 0.040(7) 0.015(6) 0.030(7) 0.045(7)
O22 0.073(5) 0.058(5) 0.069(5) -0.012(5) 0.007(5) 0.033(5)
O23 0.107(13) 0.070(11) 0.059(10) -0.005(8) 0.031(10) 0.047(10)
O24 0.104(14) 0.097(13) 0.083(12) 0.014(11) 0.004(11) 0.024(11)
O25 0.103(14) 0.042(10) 0.084(12) 0.006(9) -0.003(11) 0.013(10)
O26 0.121(8) 0.092(8) 0.101(7) 0.000(7) 0.012(7) 0.018(7)
O27 0.117(8) 0.091(8) 0.087(8) 0.001(7) 0.011(7) 0.020(8)
O28 0.131(12) 0.125(11) 0.133(11) -0.001(11) -0.006(11) 0.013(11)
O29 0.123(7) 0.103(7) 0.108(7) 0.002(6) 0.003(6) 0.020(6)
C1 0.072(6) 0.047(6) 0.046(5) 0.019(5) 0.037(5) 0.036(5)
C2 0.073(6) 0.052(6) 0.050(5) 0.017(5) 0.035(5) 0.030(5)
C3 0.081(6) 0.054(6) 0.056(6) 0.007(6) 0.031(6) 0.032(6)
C4 0.080(8) 0.051(7) 0.056(7) 0.013(7) 0.033(7) 0.041(7)
C5 0.078(7) 0.049(7) 0.054(7) 0.013(6) 0.038(6) 0.039(6)
C6 0.071(6) 0.049(6) 0.049(5) 0.021(5) 0.041(5) 0.033(5)
C7 0.068(6) 0.049(6) 0.040(5) 0.015(5) 0.033(5) 0.033(5)
C8 0.063(6) 0.046(6) 0.040(5) 0.016(5) 0.038(5) 0.037(5)
C9 0.066(7) 0.049(6) 0.042(6) 0.022(6) 0.039(5) 0.036(6)
C10 0.063(6) 0.047(6) 0.046(6) 0.017(6) 0.038(5) 0.033(6)
C11 0.069(7) 0.048(7) 0.045(6) 0.016(6) 0.032(6) 0.032(6)
C12 0.070(8) 0.055(8) 0.050(7) 0.013(7) 0.030(7) 0.031(7)
C13 0.076(8) 0.053(8) 0.049(8) 0.017(7) 0.029(7) 0.034(7)
C14 0.067(8) 0.050(8) 0.045(7) 0.014(6) 0.034(6) 0.034(7)
C15 0.071(6) 0.054(6) 0.047(6) 0.013(5) 0.022(6) 0.036(6)
C16 0.070(7) 0.061(7) 0.054(7) 0.019(6) 0.019(6) 0.034(6)
C17 0.076(8) 0.062(8) 0.055(7) 0.012(7) 0.021(7) 0.041(7)
C18 0.082(7) 0.065(7) 0.065(7) 0.017(7) 0.019(7) 0.031(7)
C19 0.090(6) 0.069(6) 0.064(6) 0.011(6) 0.022(6) 0.035(6)
C20 0.062(6) 0.054(6) 0.042(5) 0.015(5) 0.025(5) 0.035(5)
C21 0.065(6) 0.048(6) 0.042(6) 0.013(5) 0.014(6) 0.033(6)
C22 0.061(6) 0.048(6) 0.039(6) 0.010(5) 0.021(5) 0.033(6)
C23 0.065(7) 0.044(7) 0.043(6) 0.006(6) 0.014(6) 0.035(6)
C24 0.064(7) 0.047(6) 0.034(6) 0.009(5) 0.017(6) 0.030(6)
C25 0.064(7) 0.053(7) 0.037(6) 0.011(6) 0.015(6) 0.033(6)
C26 0.073(9) 0.059(9) 0.046(8) 0.005(7) 0.010(8) 0.018(8)
C27 0.071(9) 0.052(9) 0.042(8) 0.007(7) 0.015(7) 0.019(8)
C28 0.061(8) 0.051(8) 0.037(7) 0.010(7) 0.009(7) 0.027(7)
C29 0.103(15) 0.093(14) 0.071(13) 0.011(12) 0.025(12) 0.036(13)
C30 0.104(15) 0.093(14) 0.068(13) -0.003(12) 0.017(12) 0.034(13)
C31 0.100(13) 0.063(12) 0.082(12) 0.021(11) 0.021(11) 0.032(11)
C32 0.115(19) 0.102(18) 0.127(18) 0.020(16) 0.039(16) 0.048(16)
C33 0.106(13) 0.072(12) 0.081(12) 0.004(11) 0.021(11) 0.016(11)
C34 0.114(14) 0.087(14) 0.091(13) 0.014(12) 0.015(13) 0.009(13)
C35 0.118(10) 0.091(9) 0.098(9) -0.003(9) 0.019(9) 0.022(9)
C36 0.114(9) 0.089(8) 0.101(8) 0.006(8) 0.018(8) 0.022(8)
C37 0.113(11) 0.089(10) 0.088(10) 0.007(10) 0.007(10) 0.018(10)
C38 0.100(8) 0.081(8) 0.087(8) -0.002(7) 0.010(7) 0.026(7)

loop_
_atom_type_symbol
_atom_type_description
_atom_type_scat_dispersion_real
_atom_type_scat_dispersion_imag
_atom_type_scat_source
C C 0.0033 0.0016 'International Tables Vol C Tables 4.2.6.8 and 6.1.1.4'
H H 0.0000 0.0000 'International Tables Vol C Tables 4.2.6.8 and 6.1.1.4'
N N 0.0061 0.0033 'International Tables Vol C Tables 4.2.6.8 and 6.1.1.4'
O O 0.0106 0.0060 'International Tables Vol C Tables 4.2.6.8 and 6.1.1.4'
Si Si 0.0817 0.0704 'International Tables Vol C Tables 4.2.6.8 and 6.1.1.4'
S S 0.1246 0.1234 'International Tables Vol C Tables 4.2.6.8 and 6.1.1.4'
Ag Ag -0.8971 1.1015 'International Tables Vol C Tables 4.2.6.8 and 6.1.1.4'
W W -0.8490 6.8722 'International Tables Vol C Tables 4.2.6.8 and 6.1.1.4'

loop_
_geom_angle_atom_site_label_1
_geom_angle_atom_site_label_2
_geom_angle_atom_site_label_3
_geom_angle
_geom_angle_site_symmetry_1
_geom_angle_site_symmetry_3
_geom_angle_publ_flag
N4 Ag1 N1 156.0(7) 2_676 . ?
N4 Ag1 N3 72.6(6) 2_676 2_676 ?
N1 Ag1 N3 123.6(6) . 2_676 ?
N4 Ag1 N2 131.8(7) 2_676 . ?
N1 Ag1 N2 70.9(7) . . ?
N3 Ag1 N2 84.7(6) 2_676 . ?
N9 Ag2 N6 157.8(7) 2_756 . ?
N9 Ag2 N7 127.8(7) 2_756 . ?
N6 Ag2 N7 70.4(7) . . ?
N9 Ag2 N8 71.2(7) 2_756 2_756 ?
N6 Ag2 N8 128.8(7) . 2_756 ?
N7 Ag2 N8 81.5(6) . 2_756 ?
O5 W1 O19 100.7(8) . 2_665 ?
O5 W1 O8 102.8(8) . . ?
O19 W1 O8 92.7(7) 2_665 . ?
O5 W1 O6 101.7(8) . . ?
O19 W1 O6 86.5(8) 2_665 . ?
O8 W1 O6 155.2(8) . . ?
O5 W1 O7 101.1(8) . . ?
O19 W1 O7 158.1(8) 2_665 . ?
O8 W1 O7 82.4(7) . . ?
O6 W1 O7 89.1(7) . . ?
O5 W1 O2 158.3(10) . . ?
O19 W1 O2 95.2(9) 2_665 . ?
O8 W1 O2 90.9(9) . . ?
O6 W1 O2 64.5(9) . . ?
O7 W1 O2 63.7(9) . . ?
O5 W1 O1 153.9(9) . . ?
O19 W1 O1 62.1(8) 2_665 . ?
O8 W1 O1 61.4(8) . . ?
O6 W1 O1 96.9(8) . . ?
O7 W1 O1 97.3(9) . . ?
O2 W1 O1 47.8(10) . . ?
O9 W2 O8 103.1(8) . . ?
O9 W2 O11 102.0(8) . . ?
O8 W2 O11 85.1(7) . . ?
O9 W2 O10 100.9(8) . . ?
O8 W2 O10 155.9(8) . . ?
O11 W2 O10 87.1(7) . . ?
O9 W2 O18 103.1(9) . 2_665 ?
O8 W2 O18 91.9(7) . 2_665 ?
O11 W2 O18 154.7(8) . 2_665 ?
O10 W2 O18 85.5(8) . 2_665 ?
O9 W2 O1 156.4(10) . . ?
O8 W2 O1 63.5(8) . . ?
O11 W2 O1 96.2(9) . . ?
O10 W2 O1 94.8(9) . . ?
O18 W2 O1 60.4(9) 2_665 . ?
O9 W2 O4 156.0(9) . . ?
O8 W2 O4 92.3(9) . . ?
O11 W2 O4 60.5(8) . . ?
O10 W2 O4 64.1(9) . . ?
O18 W2 O4 94.6(9) 2_665 . ?
O1 W2 O4 47.7(10) . . ?
O12 W3 O10 102.1(7) . . ?
O12 W3 O13 100.1(7) . . ?
O10 W3 O13 87.1(7) . . ?
O12 W3 O6 97.5(8) . 2_665 ?
O10 W3 O6 160.1(8) . 2_665 ?
O13 W3 O6 86.5(8) . 2_665 ?
O12 W3 O22 101.4(8) . 2_665 ?
O10 W3 O22 91.0(8) . 2_665 ?
O13 W3 O22 158.3(8) . 2_665 ?
O6 W3 O22 88.1(8) 2_665 2_665 ?
O12 W3 O4 156.8(8) . . ?
O10 W3 O4 64.9(8) . . ?
O13 W3 O4 61.5(8) . . ?
O6 W3 O4 95.5(9) 2_665 . ?
O22 W3 O4 98.2(9) 2_665 . ?
O12 W3 O2 155.2(9) . 2_665 ?
O10 W3 O2 97.9(9) . 2_665 ?
O13 W3 O2 95.2(9) . 2_665 ?
O6 W3 O2 64.0(9) 2_665 2_665 ?
O22 W3 O2 63.6(9) 2_665 2_665 ?
O4 W3 O2 47.5(9) . 2_665 ?
O14 W4 O13 101.2(8) . . ?
O14 W4 O15 99.9(9) . . ?
O13 W4 O15 91.2(8) . . ?
O14 W4 O11 102.4(8) . . ?
O13 W4 O11 86.9(7) . . ?
O15 W4 O11 157.5(7) . . ?
O14 W4 O16 101.5(7) . . ?
O13 W4 O16 157.3(7) . . ?
O15 W4 O16 86.6(7) . . ?
O11 W4 O16 86.7(7) . . ?
O14 W4 O4 157.3(10) . . ?
O13 W4 O4 63.3(8) . . ?
O15 W4 O4 97.0(8) . . ?
O11 W4 O4 62.2(8) . . ?
O16 W4 O4 94.6(8) . . ?
O14 W4 O3 157.5(10) . . ?
O13 W4 O3 95.5(9) . . ?
O15 W4 O3 64.5(9) . . ?
O11 W4 O3 93.4(9) . . ?
O16 W4 O3 63.2(9) . . ?
O4 W4 O3 45.2(10) . . ?
O17 W5 O18 103.0(9) . . ?
O17 W5 O19 102.0(8) . . ?
O18 W5 O19 92.1(8) . . ?
O17 W5 O15 100.2(8) . . ?
O18 W5 O15 156.7(8) . . ?
O19 W5 O15 84.7(8) . . ?
O17 W5 O20 102.6(8) . . ?
O18 W5 O20 87.8(8) . . ?
O19 W5 O20 154.7(8) . . ?
O15 W5 O20 85.4(7) . . ?
O17 W5 O1 158.7(9) . 2_665 ?
O18 W5 O1 62.6(9) . 2_665 ?
O19 W5 O1 65.0(9) . 2_665 ?
O15 W5 O1 95.4(8) . 2_665 ?
O20 W5 O1 92.9(9) . 2_665 ?
O17 W5 O3 156.1(10) . . ?
O18 W5 O3 94.9(9) . . ?
O19 W5 O3 92.8(9) . . ?
O15 W5 O3 62.3(9) . . ?
O20 W5 O3 62.1(9) . . ?
O1 W5 O3 45.1(10) 2_665 . ?
O21 W6 O20 101.0(8) . . ?
O21 W6 O16 102.1(7) . . ?
O20 W6 O16 86.4(7) . . ?
O21 W6 O22 98.5(8) . . ?
O20 W6 O22 88.7(8) . . ?
O16 W6 O22 159.3(8) . . ?
O21 W6 O7 99.5(8) . . ?
O20 W6 O7 159.5(8) . . ?
O16 W6 O7 89.7(7) . . ?
O22 W6 O7 88.0(8) . . ?
O21 W6 O2 155.6(9) . . ?
O20 W6 O2 96.2(9) . . ?
O16 W6 O2 96.1(9) . . ?
O22 W6 O2 64.5(9) . . ?
O7 W6 O2 64.2(9) . . ?
O21 W6 O3 157.1(9) . . ?
O20 W6 O3 63.4(10) . . ?
O16 W6 O3 62.2(9) . . ?
O22 W6 O3 97.7(9) . . ?
O7 W6 O3 97.1(10) . . ?
O2 W6 O3 47.3(10) . . ?
O3 Si1 O3 180(2) . 2_665 ?
O3 Si1 O2 72.4(15) . . ?
O3 Si1 O2 107.6(15) 2_665 . ?
O3 Si1 O2 107.6(15) . 2_665 ?
O3 Si1 O2 72.4(15) 2_665 2_665 ?
O2 Si1 O2 180(2) . 2_665 ?
O3 Si1 O4 67.2(15) . . ?
O3 Si1 O4 112.8(15) 2_665 . ?
O2 Si1 O4 108.6(13) . . ?
O2 Si1 O4 71.4(13) 2_665 . ?
O3 Si1 O4 112.8(15) . 2_665 ?
O3 Si1 O4 67.2(15) 2_665 2_665 ?
O2 Si1 O4 71.4(13) . 2_665 ?
O2 Si1 O4 108.6(13) 2_665 2_665 ?
O4 Si1 O4 180.0(10) . 2_665 ?
O3 Si1 O1 112.1(15) . . ?
O3 Si1 O1 67.9(15) 2_665 . ?
O2 Si1 O1 72.5(14) . . ?
O2 Si1 O1 107.5(14) 2_665 . ?
O4 Si1 O1 72.0(14) . . ?
O4 Si1 O1 108.0(14) 2_665 . ?
O3 Si1 O1 67.9(15) . 2_665 ?
O3 Si1 O1 112.1(15) 2_665 2_665 ?
O2 Si1 O1 107.5(14) . 2_665 ?
O2 Si1 O1 72.5(14) 2_665 2_665 ?
O4 Si1 O1 108.0(14) . 2_665 ?
O4 Si1 O1 72.0(14) 2_665 2_665 ?
O1 Si1 O1 180(3) . 2_665 ?
O23 S1 C29 102.5(14) . . ?
O23 S1 C30 105.5(15) . . ?
C29 S1 C30 93.0(16) . . ?
O24 S2 C32 101.5(17) . . ?
O24 S2 C31 108.8(15) . . ?
C32 S2 C31 92.5(17) . . ?
O25 S3 C34 107.0(15) . . ?
O25 S3 C33 106.3(15) . . ?
C34 S3 C33 95.7(17) . . ?
O26 S4 C35 112.9(17) . . ?
O26 S4 C36 107.5(17) . . ?
C35 S4 C36 97.4(17) . . ?
O27 S5 C37 109.1(19) . . ?
O27 S5 C38 115.6(18) . . ?
C37 S5 C38 109.8(17) . . ?
O27 S5 H37F 107.2 . . ?
C37 S5 H37F 31.1 . . ?
C38 S5 H37F 131.7 . . ?
O27 S5 H38F 120.1 . . ?
C37 S5 H38F 126.8 . . ?
C38 S5 H38F 30.9 . . ?
H37F S5 H38F 131.4 . . ?
O26 S4' C36 108(3) . . ?
O26 S4' C35 112(3) . . ?
C36 S4' C35 97.7(18) . . ?
O26 S4' H29G 77.8 . . ?
C36 S4' H29G 103.6 . . ?
C35 S4' H29G 152.3 . . ?
O27 S5' C37 103.4(18) . . ?
O27 S5' C38 108.9(17) . . ?
C37 S5' C38 110.0(17) . . ?
C5 N1 C1 122(2) . . ?
C5 N1 Ag1 122.2(15) . . ?
C1 N1 Ag1 115.8(16) . . ?
C6 N2 C9 118.8(18) . . ?
C6 N2 Ag1 107.5(15) . . ?
C9 N2 Ag1 121.4(13) . . ?
C9 N3 C8 118.6(19) . . ?
C9 N3 Ag1 124.1(14) . 2_676 ?
C8 N3 Ag1 104.3(13) . 2_676 ?
C14 N4 C10 123.0(19) . . ?
C14 N4 Ag1 122.7(15) . 2_676 ?
C10 N4 Ag1 114.2(13) . 2_676 ?
C9 N5 H5A 120.0 . . ?
C9 N5 H5B 120.0 . . ?
H5A N5 H5B 120.0 . . ?
C19 N6 C15 118(2) . . ?
C19 N6 Ag2 122.7(18) . . ?
C15 N6 Ag2 119.6(16) . . ?
C23 N7 C20 117.6(18) . . ?
C23 N7 Ag2 124.3(15) . . ?
C20 N7 Ag2 104.8(14) . . ?
C23 N8 C22 119(2) . . ?
C23 N8 Ag2 125.2(16) . 2_756 ?
C22 N8 Ag2 103.9(14) . 2_756 ?
C28 N9 C24 117(2) . . ?
C28 N9 Ag2 121.4(17) . 2_756 ?
C24 N9 Ag2 120.7(14) . 2_756 ?
C23 N10 H10A 120.0 . . ?
C23 N10 H10B 120.0 . . ?
H10A N10 H10B 120.0 . . ?
Si1 O1 W5 125.3(14) . 2_665 ?
Si1 O1 W2 120.7(14) . . ?
W5 O1 W2 97.1(10) 2_665 . ?
Si1 O1 W1 117.7(14) . . ?
W5 O1 W1 95.1(10) 2_665 . ?
W2 O1 W1 93.8(9) . . ?
Si1 O2 W1 122.0(16) . . ?
Si1 O2 W6 120.6(15) . . ?
W1 O2 W6 96.5(10) . . ?
Si1 O2 W3 120.4(14) . 2_665 ?
W1 O2 W3 95.9(11) . 2_665 ?
W6 O2 W3 95.1(11) . 2_665 ?
Si1 O3 O4 57.4(13) . . ?
Si1 O3 W4 124.1(17) . . ?
O4 O3 W4 66.7(13) . . ?
Si1 O3 W5 121.7(16) . . ?
O4 O3 W5 132.5(17) . . ?
W4 O3 W5 95.3(11) . . ?
Si1 O3 W6 119.7(15) . . ?
O4 O3 W6 130.0(18) . . ?
W4 O3 W6 95.2(10) . . ?
W5 O3 W6 93.6(11) . . ?
Si1 O4 O3 55.4(13) . . ?
Si1 O4 W4 123.5(15) . . ?
O3 O4 W4 68.1(13) . . ?
Si1 O4 W3 120.6(13) . . ?
O3 O4 W3 132.1(17) . . ?
W4 O4 W3 96.1(10) . . ?
Si1 O4 W2 119.5(14) . . ?
O3 O4 W2 130.9(16) . . ?
W4 O4 W2 96.2(9) . . ?
W3 O4 W2 94.4(10) . . ?
W3 O6 W1 135.3(10) 2_665 . ?
W6 O7 W1 135.2(9) . . ?
W2 O8 W1 139.7(9) . . ?
W3 O10 W2 136.5(10) . . ?
W4 O11 W2 140.7(9) . . ?
W4 O13 W3 138.9(9) . . ?
W4 O15 W5 137.7(9) . . ?
W6 O16 W4 139.2(9) . . ?
W5 O18 W2 138.6(11) . 2_665 ?
W5 O19 W1 136.8(9) . 2_665 ?
W6 O20 W5 140.7(11) . . ?
W6 O22 W3 136.8(11) . 2_665 ?
S4 O26 S4' 51.9(19) . . ?
S5 O27 S5' 41.8(12) . . ?
H28C O28 H28D 108.2 . . ?
H28C O28 H28B 109.8 . . ?
H28D O28 H28B 109.8 . . ?
H29F O29 H29G 108.3 . . ?
N1 C1 C2 117(2) . . ?
N1 C1 C6 119.1(19) . . ?
C2 C1 C6 124.1(19) . . ?
C3 C2 C1 119(2) . . ?
C3 C2 H2 120.4 . . ?
C1 C2 H2 120.4 . . ?
C2 C3 C4 122(2) . . ?
C2 C3 H3 119.2 . . ?
C4 C3 H3 119.2 . . ?
C3 C4 C5 114(2) . . ?
C3 C4 H4 122.9 . . ?
C5 C4 H4 122.9 . . ?
N1 C5 C4 126(2) . . ?
N1 C5 H5 117.0 . . ?
C4 C5 H5 117.0 . . ?
N2 C6 C7 123(2) . . ?
N2 C6 C1 118.0(19) . . ?
C7 C6 C1 119(2) . . ?
C8 C7 C6 115(2) . . ?
C8 C7 H7 122.4 . . ?
C6 C7 H7 122.4 . . ?
N3 C8 C7 120.3(18) . . ?
N3 C8 C10 116.7(19) . . ?
C7 C8 C10 123.0(19) . . ?
N5 C9 N3 119(2) . . ?
N5 C9 N2 118.4(18) . . ?
N3 C9 N2 123(2) . . ?
N4 C10 C11 116.7(19) . . ?
N4 C10 C8 120.7(19) . . ?
C11 C10 C8 123(2) . . ?
C12 C11 C10 123(2) . . ?
C12 C11 H11 118.3 . . ?
C10 C11 H11 118.3 . . ?
C11 C12 C13 117(2) . . ?
C11 C12 H12 121.7 . . ?
C13 C12 H12 121.7 . . ?
C14 C13 C12 120(2) . . ?
C14 C13 H13 120.0 . . ?
C12 C13 H13 120.0 . . ?
N4 C14 C13 120(2) . . ?
N4 C14 H14 119.8 . . ?
C13 C14 H14 119.8 . . ?
N6 C15 C16 123(2) . . ?
N6 C15 C20 118(2) . . ?
C16 C15 C20 119(2) . . ?
C15 C16 C17 117(2) . . ?
C15 C16 H16 121.5 . . ?
C17 C16 H16 121.5 . . ?
C18 C17 C16 120(3) . . ?
C18 C17 H17 120.0 . . ?
C16 C17 H17 120.0 . . ?
C17 C18 C19 118(3) . . ?
C17 C18 H18 120.9 . . ?
C19 C18 H18 120.9 . . ?
N6 C19 C18 123(3) . . ?
N6 C19 H19 118.4 . . ?
C18 C19 H19 118.5 . . ?
C21 C20 N7 121(2) . . ?
C21 C20 C15 125(2) . . ?
N7 C20 C15 114.0(19) . . ?
C20 C21 C22 118(2) . . ?
C20 C21 H21 121.0 . . ?
C22 C21 H21 121.0 . . ?
N8 C22 C21 122(2) . . ?
N8 C22 C24 116(2) . . ?
C21 C22 C24 122(2) . . ?
N8 C23 N10 120(2) . . ?
N8 C23 N7 123(2) . . ?
N10 C23 N7 117(2) . . ?
N9 C24 C25 125(2) . . ?
N9 C24 C22 115.9(19) . . ?
C25 C24 C22 119(2) . . ?
C24 C25 C26 119(2) . . ?
C24 C25 H25 120.4 . . ?
C26 C25 H25 120.4 . . ?
C25 C26 C27 118(3) . . ?
C25 C26 H26 121.1 . . ?
C27 C26 H26 121.1 . . ?
C26 C27 C28 118(2) . . ?
C26 C27 H27 121.2 . . ?
C28 C27 H27 121.2 . . ?
N9 C28 C27 124(2) . . ?
N9 C28 H28 118.0 . . ?
C27 C28 H28 118.0 . . ?
S1 C29 H29A 109.5 . . ?
S1 C29 H29B 109.5 . . ?
H29A C29 H29B 109.5 . . ?
S1 C29 H29C 109.5 . . ?
H29A C29 H29C 109.5 . . ?
H29B C29 H29C 109.5 . . ?
S1 C30 H30A 109.5 . . ?
S1 C30 H30B 109.5 . . ?
H30A C30 H30B 109.5 . . ?
S1 C30 H30C 109.5 . . ?
H30A C30 H30C 109.5 . . ?
H30B C30 H30C 109.5 . . ?
S2 C31 H31A 109.5 . . ?
S2 C31 H31B 109.5 . . ?
H31A C31 H31B 109.5 . . ?
S2 C31 H31C 109.5 . . ?
H31A C31 H31C 109.5 . . ?
H31B C31 H31C 109.5 . . ?
S2 C32 H32A 109.5 . . ?
S2 C32 H32B 109.5 . . ?
H32A C32 H32B 109.5 . . ?
S2 C32 H32C 109.5 . . ?
H32A C32 H32C 109.5 . . ?
H32B C32 H32C 109.5 . . ?
S3 C33 H33A 109.5 . . ?
S3 C33 H33B 109.5 . . ?
H33A C33 H33B 109.5 . . ?
S3 C33 H33C 109.5 . . ?
H33A C33 H33C 109.5 . . ?
H33B C33 H33C 109.5 . . ?
S3 C34 H34A 109.5 . . ?
S3 C34 H34B 109.5 . . ?
H34A C34 H34B 109.5 . . ?
S3 C34 H34C 109.5 . . ?
H34A C34 H34C 109.5 . . ?
H34B C34 H34C 109.5 . . ?
S4 C35 S4' 41.6(19) . . ?
S4 C35 H35A 109.5 . . ?
S4' C35 H35A 68.6 . . ?
S4 C35 H35B 109.5 . . ?
S4' C35 H35B 117.1 . . ?
H35A C35 H35B 109.5 . . ?
S4 C35 H35C 109.5 . . ?
S4' C35 H35C 131.1 . . ?
H35A C35 H35C 109.5 . . ?
H35B C35 H35C 109.5 . . ?
S4 C35 H35D 143.1 . . ?
S4' C35 H35D 102.4 . . ?
H35A C35 H35D 33.9 . . ?
H35B C35 H35D 93.4 . . ?
H35C C35 H35D 88.3 . . ?
S4 C35 H35E 97.7 . . ?
S4' C35 H35E 116.5 . . ?
H35A C35 H35E 126.0 . . ?
H35B C35 H35E 16.9 . . ?
H35C C35 H35E 103.6 . . ?
H35D C35 H35E 109.5 . . ?
S4 C35 H35F 83.1 . . ?
S4' C35 H35F 109.2 . . ?
H35A C35 H35F 119.2 . . ?
H35B C35 H35F 121.8 . . ?
H35C C35 H35F 26.4 . . ?
H35D C35 H35F 109.5 . . ?
H35E C35 H35F 109.5 . . ?
S4' C36 S4 41.5(19) . . ?
S4' C36 H36A 135.2 . . ?
S4 C36 H36A 109.5 . . ?
S4' C36 H36B 69.7 . . ?
S4 C36 H36B 109.5 . . ?
H36A C36 H36B 109.5 . . ?
S4' C36 H36C 112.7 . . ?
S4 C36 H36C 109.5 . . ?
H36A C36 H36C 109.5 . . ?
H36B C36 H36C 109.5 . . ?
S4' C36 H36D 111.8 . . ?
S4 C36 H36D 93.6 . . ?
H36A C36 H36D 23.7 . . ?
H36B C36 H36D 100.1 . . ?
H36C C36 H36D 132.7 . . ?
S4' C36 H36E 101.2 . . ?
S4 C36 H36E 142.4 . . ?
H36A C36 H36E 102.6 . . ?
H36B C36 H36E 39.0 . . ?
H36C C36 H36E 76.5 . . ?
H36D C36 H36E 109.5 . . ?
S4' C36 H36F 115.0 . . ?
S4 C36 H36F 89.0 . . ?
H36A C36 H36F 91.7 . . ?
H36B C36 H36F 144.1 . . ?
H36C C36 H36F 34.7 . . ?
H36D C36 H36F 109.5 . . ?
H36E C36 H36F 109.5 . . ?
S5' C37 S5 37.4(9) . . ?
S5' C37 H37A 72.3 . . ?
S5 C37 H37A 109.5 . . ?
S5' C37 H37B 127.2 . . ?
S5 C37 H37B 109.5 . . ?
H37A C37 H37B 109.5 . . ?
S5' C37 H37C 119.6 . . ?
S5 C37 H37C 109.5 . . ?
H37A C37 H37C 109.5 . . ?
H37B C37 H37C 109.5 . . ?
S5' C37 H37D 112.5 . . ?
S5 C37 H37D 139.1 . . ?
H37A C37 H37D 58.0 . . ?
H37B C37 H37D 111.4 . . ?
H37C C37 H37D 53.8 . . ?
S5' C37 H37E 107.0 . . ?
S5 C37 H37E 107.2 . . ?
H37A C37 H37E 83.8 . . ?
H37B C37 H37E 29.2 . . ?
H37C C37 H37E 133.4 . . ?
H37D C37 H37E 109.5 . . ?
S5' C37 H37F 108.8 . . ?
S5 C37 H37F 74.0 . . ?
H37A C37 H37F 165.1 . . ?
H37B C37 H37F 82.0 . . ?
H37C C37 H37F 56.5 . . ?
H37D C37 H37F 109.5 . . ?
H37E C37 H37F 109.5 . . ?
S5 C38 S5' 37.2(9) . . ?
S5 C38 H38A 109.5 . . ?
S5' C38 H38A 144.1 . . ?
S5 C38 H38B 109.5 . . ?
S5' C38 H38B 98.1 . . ?
H38A C38 H38B 109.5 . . ?
S5 C38 H38C 109.5 . . ?
S5' C38 H38C 81.1 . . ?
H38A C38 H38C 109.5 . . ?
H38B C38 H38C 109.5 . . ?
S5 C38 H38D 117.6 . . ?
S5' C38 H38D 109.5 . . ?
H38A C38 H38D 98.5 . . ?
H38B C38 H38D 11.5 . . ?
H38C C38 H38D 111.7 . . ?
S5 C38 H38E 128.1 . . ?
S5' C38 H38E 107.4 . . ?
H38A C38 H38E 82.9 . . ?
H38B C38 H38E 113.1 . . ?
H38C C38 H38E 27.7 . . ?
H38D C38 H38E 109.5 . . ?
S5 C38 H38F 74.9 . . ?
S5' C38 H38F 111.5 . . ?
H38A C38 H38F 35.2 . . ?
H38B C38 H38F 116.5 . . ?
H38C C38 H38F 129.1 . . ?
H38D C38 H38F 109.5 . . ?
H38E C38 H38F 109.5 . . ?

loop_
_geom_bond_atom_site_label_1
_geom_bond_atom_site_label_2
_geom_bond_distance
_geom_bond_site_symmetry_2
_geom_bond_publ_flag
Ag1 N4 2.244(18) 2_676 ?
Ag1 N1 2.28(2) . ?
Ag1 N3 2.487(18) 2_676 ?
Ag1 N2 2.537(17) . ?
Ag2 N9 2.189(19) 2_756 ?
Ag2 N6 2.20(2) . ?
Ag2 N7 2.544(19) . ?
Ag2 N8 2.57(2) 2_756 ?
W1 O5 1.633(16) . ?
W1 O19 1.906(16) 2_665 ?
W1 O8 1.920(16) . ?
W1 O6 1.921(16) . ?
W1 O7 1.945(17) . ?
W1 O2 2.37(3) . ?
W1 O1 2.45(3) . ?
W2 O9 1.675(16) . ?
W2 O8 1.847(17) . ?
W2 O11 1.885(17) . ?
W2 O10 1.915(16) . ?
W2 O18 1.925(17) 2_665 ?
W2 O1 2.39(3) . ?
W2 O4 2.42(3) . ?
W3 O12 1.606(17) . ?
W3 O10 1.887(18) . ?
W3 O13 1.907(16) . ?
W3 O6 1.908(18) 2_665 ?
W3 O22 1.918(17) 2_665 ?
W3 O4 2.39(3) . ?
W3 O2 2.40(3) 2_665 ?
W4 O14 1.675(15) . ?
W4 O13 1.856(16) . ?
W4 O15 1.857(19) . ?
W4 O11 1.877(18) . ?
W4 O16 1.907(17) . ?
W4 O4 2.34(3) . ?
W4 O3 2.37(3) . ?
W5 O17 1.70(2) . ?
W5 O18 1.857(17) . ?
W5 O19 1.885(15) . ?
W5 O15 1.938(17) . ?
W5 O20 1.945(17) . ?
W5 O1 2.33(3) 2_665 ?
W5 O3 2.42(3) . ?
W6 O21 1.698(15) . ?
W6 O20 1.812(18) . ?
W6 O16 1.870(16) . ?
W6 O22 1.876(16) . ?
W6 O7 1.888(18) . ?
W6 O2 2.38(3) . ?
W6 O3 2.43(3) . ?
Si1 O3 1.62(3) . ?
Si1 O3 1.62(3) 2_665 ?
Si1 O2 1.65(3) . ?
Si1 O2 1.65(3) 2_665 ?
Si1 O4 1.65(3) . ?
Si1 O4 1.65(3) 2_665 ?
Si1 O1 1.65(3) . ?
Si1 O1 1.65(3) 2_665 ?
S1 O23 1.476(18) . ?
S1 C29 1.74(3) . ?
S1 C30 1.78(3) . ?
S2 O24 1.53(2) . ?
S2 C32 1.69(4) . ?
S2 C31 1.77(3) . ?
S3 O25 1.429(19) . ?
S3 C34 1.74(4) . ?
S3 C33 1.81(4) . ?
S4 O26 1.46(3) . ?
S4 C35 1.800(9) . ?
S4 C36 1.808(9) . ?
S5 O27 1.53(3) . ?
S5 C37 1.795(9) . ?
S5 C38 1.798(9) . ?
S5 H37F 1.7867 . ?
S5 H38F 1.8039 . ?
S4' O26 1.46(6) . ?
S4' C36 1.799(10) . ?
S4' C35 1.801(10) . ?
S4' H29G 1.5150 . ?
S5' O27 1.67(3) . ?
S5' C37 1.789(9) . ?
S5' C38 1.799(9) . ?
N1 C5 1.25(3) . ?
N1 C1 1.34(3) . ?
N2 C6 1.25(3) . ?
N2 C9 1.36(3) . ?
N3 C9 1.34(2) . ?
N3 C8 1.37(2) . ?
N3 Ag1 2.487(18) 2_676 ?
N4 C14 1.36(3) . ?
N4 C10 1.36(3) . ?
N4 Ag1 2.244(18) 2_676 ?
N5 C9 1.32(3) . ?
N5 H5A 0.8600 . ?
N5 H5B 0.8600 . ?
N6 C19 1.36(3) . ?
N6 C15 1.37(3) . ?
N7 C23 1.37(3) . ?
N7 C20 1.39(3) . ?
N8 C23 1.30(3) . ?
N8 C22 1.35(3) . ?
N8 Ag2 2.566(19) 2_756 ?
N9 C28 1.32(3) . ?
N9 C24 1.34(3) . ?
N9 Ag2 2.189(19) 2_756 ?
N10 C23 1.35(3) . ?
N10 H10A 0.8600 . ?
N10 H10B 0.8600 . ?
O1 W5 2.33(3) 2_665 ?
O2 W3 2.40(3) 2_665 ?
O3 O4 1.81(4) . ?
O6 W3 1.908(17) 2_665 ?
O18 W2 1.925(17) 2_665 ?
O19 W1 1.906(16) 2_665 ?
O22 W3 1.918(17) 2_665 ?
O28 H28C 0.8500 . ?
O28 H28D 0.8500 . ?
O28 H28B 0.8500 . ?
O29 H29F 0.8500 . ?
O29 H29G 0.8501 . ?
C1 C2 1.45(3) . ?
C1 C6 1.51(3) . ?
C2 C3 1.34(3) . ?
C2 H2 0.9300 . ?
C3 C4 1.38(3) . ?
C3 H3 0.9300 . ?
C4 C5 1.39(3) . ?
C4 H4 0.9300 . ?
C5 H5 0.9300 . ?
C6 C7 1.45(3) . ?
C7 C8 1.38(3) . ?
C7 H7 0.9300 . ?
C8 C10 1.41(3) . ?
C10 C11 1.41(3) . ?
C11 C12 1.40(3) . ?
C11 H11 0.9300 . ?
C12 C13 1.42(3) . ?
C12 H12 0.9300 . ?
C13 C14 1.39(3) . ?
C13 H13 0.9300 . ?
C14 H14 0.9300 . ?
C15 C16 1.40(3) . ?
C15 C20 1.47(3) . ?
C16 C17 1.45(3) . ?
C16 H16 0.9300 . ?
C17 C18 1.38(3) . ?
C17 H17 0.9300 . ?
C18 C19 1.40(4) . ?
C18 H18 0.9300 . ?
C19 H19 0.9300 . ?
C20 C21 1.33(3) . ?
C21 C22 1.40(3) . ?
C21 H21 0.9300 . ?
C22 C24 1.56(3) . ?
C24 C25 1.36(3) . ?
C25 C26 1.39(3) . ?
C25 H25 0.9300 . ?
C26 C27 1.40(4) . ?
C26 H26 0.9300 . ?
C27 C28 1.41(3) . ?
C27 H27 0.9300 . ?
C28 H28 0.9300 . ?
C29 H29A 0.9600 . ?
C29 H29B 0.9600 . ?
C29 H29C 0.9600 . ?
C30 H30A 0.9600 . ?
C30 H30B 0.9600 . ?
C30 H30C 0.9600 . ?
C31 H31A 0.9600 . ?
C31 H31B 0.9600 . ?
C31 H31C 0.9600 . ?
C32 H32A 0.9600 . ?
C32 H32B 0.9600 . ?
C32 H32C 0.9600 . ?
C33 H33A 0.9600 . ?
C33 H33B 0.9600 . ?
C33 H33C 0.9600 . ?
C34 H34A 0.9600 . ?
C34 H34B 0.9600 . ?
C34 H34C 0.9600 . ?
C35 H35A 0.9600 . ?
C35 H35B 0.9600 . ?
C35 H35C 0.9600 . ?
C35 H35D 0.9599 . ?
C35 H35E 0.9599 . ?
C35 H35F 0.9600 . ?
C36 H36A 0.9600 . ?
C36 H36B 0.9600 . ?
C36 H36C 0.9600 . ?
C36 H36D 0.9600 . ?
C36 H36E 0.9600 . ?
C36 H36F 0.9600 . ?
C37 H37A 0.9600 . ?
C37 H37B 0.9600 . ?
C37 H37C 0.9600 . ?
C37 H37D 0.9601 . ?
C37 H37E 0.9600 . ?
C37 H37F 0.9601 . ?
C38 H38A 0.9600 . ?
C38 H38B 0.9600 . ?
C38 H38C 0.9600 . ?
C38 H38D 0.9600 . ?
C38 H38E 0.9601 . ?
C38 H38F 0.9600 . ?
